data_7233065
loop_
_publ_author_name
'Seiler, Vanessa Kristina'
'Robeyns, Koen'
'Tumanov, Nikolay'
'Cin\<ci\'c, Dominik'
'Wouters, Johan'
'Champagne, Benoit'
'Leyssens, Tom'

_publ_section_title
;
 A coloring tool for spiropyrans: solid state metal--organic complexation
 versus salification
;
_journal_issue 33
_journal_name_full CrystEngComm
_journal_page_first 4925
_journal_paper_doi 10.1039/C9CE00805E
_journal_volume 21
_journal_year 2019
_chemical_formula_moiety 'C19 H18 Cl3 Co N2 O3, C19 H19 N2 O3'
_chemical_formula_sum 'C38 H37 Cl3 Co N4 O6'
_chemical_formula_weight 810.99
_space_group_crystal_system monoclinic
_space_group_IT_number 14
_space_group_name_Hall '-P 2yn'
_space_group_name_H-M_alt 'P 1 21/n 1'
_symmetry_space_group_name_Hall '-P 2yn'
_symmetry_space_group_name_H-M 'P 1 21/n 1'
_atom_sites_solution_hydrogens geom
_audit_creation_method SHELXL-2014/7
_audit_update_record
;
2019-01-18 deposited with the CCDC.    2019-07-09 downloaded from the CCDC.
;
_cell_angle_alpha 90
_cell_angle_beta 97.136(6)
_cell_angle_gamma 90
_cell_formula_units_Z 4
_cell_length_a 11.9195(9)
_cell_length_b 12.6137(7)
_cell_length_c 25.1143(14)
_cell_measurement_reflns_used 2991
_cell_measurement_temperature 297(2)
_cell_measurement_theta_max 23.1780
_cell_measurement_theta_min 2.9280
_cell_volume 3746.7(4)
_computing_cell_refinement
;
CrysAlisPro, Agilent Technologies,
Version 1.171.37.35 (release 13-08-2014 CrysAlis171 .NET)
(compiled Aug 13 2014,18:06:01)
;
_computing_data_collection MAR
_computing_data_reduction
;
CrysAlisPro, Agilent Technologies,
Version 1.171.37.35 (release 13-08-2014 CrysAlis171 .NET)
(compiled Aug 13 2014,18:06:01)
;
_computing_molecular_graphics 'MERCURY (Macrae et al., 2008)'
_computing_publication_material
;

'MERCURY (Macrae et al., 2008), Platon (Spek, 2009)'



;
_computing_structure_refinement 'SHELXL-2014/7 (Sheldrick, 2014)'
_computing_structure_solution 'SHELXT (Sheldrick, 2015)'
_diffrn_ambient_temperature 297(2)
_diffrn_measured_fraction_theta_full 0.997
_diffrn_measured_fraction_theta_max 0.997
_diffrn_measurement_device_type 'MAR345 image plate'
_diffrn_measurement_method '150 images, \D\F 1.2\% '
_diffrn_radiation_monochromator 'Xenocs Fox3D mirror'
_diffrn_radiation_type MoK\a
_diffrn_radiation_wavelength 0.71073
_diffrn_reflns_av_R_equivalents 0.1153
_diffrn_reflns_av_unetI/netI 0.1012
_diffrn_reflns_Laue_measured_fraction_full 0.997
_diffrn_reflns_Laue_measured_fraction_max 0.997
_diffrn_reflns_limit_h_max 12
_diffrn_reflns_limit_h_min -12
_diffrn_reflns_limit_k_max 12
_diffrn_reflns_limit_k_min -12
_diffrn_reflns_limit_l_max 25
_diffrn_reflns_limit_l_min -23
_diffrn_reflns_number 15269
_diffrn_reflns_point_group_measured_fraction_full 0.997
_diffrn_reflns_point_group_measured_fraction_max 0.997
_diffrn_reflns_theta_full 21.490
_diffrn_reflns_theta_max 21.490
_diffrn_reflns_theta_min 2.936
_diffrn_source 'Rigaku UltraX 18 rotating anode'
_exptl_absorpt_coefficient_mu 0.724
_exptl_absorpt_correction_T_max 1.00000
_exptl_absorpt_correction_T_min 0.95086
_exptl_absorpt_correction_type multi-scan
_exptl_absorpt_process_details
;
CrysAlisPro, Agilent Technologies,
Version 1.171.37.35 (release 13-08-2014 CrysAlis171 .NET)
(compiled Aug 13 2014,18:06:01)
Empirical absorption correction using spherical harmonics,
 implemented in SCALE3 ABSPACK scaling algorithm.
;
_exptl_crystal_colour red
_exptl_crystal_density_diffrn 1.438
_exptl_crystal_description rod
_exptl_crystal_F_000 1676
_exptl_crystal_recrystallization_method 'Re-crystallisation from solvent: acetone'
_exptl_crystal_size_max 0.30
_exptl_crystal_size_mid 0.06
_exptl_crystal_size_min 0.02
_refine_diff_density_max 0.250
_refine_diff_density_min -0.269
_refine_diff_density_rms 0.060
_refine_ls_extinction_method none
_refine_ls_goodness_of_fit_ref 1.023
_refine_ls_hydrogen_treatment constr
_refine_ls_matrix_type full
_refine_ls_number_parameters 475
_refine_ls_number_reflns 4279
_refine_ls_number_restraints 0
_refine_ls_restrained_S_all 1.023
_refine_ls_R_factor_all 0.0994
_refine_ls_R_factor_gt 0.0547
_refine_ls_shift/su_max 0.000
_refine_ls_shift/su_mean 0.000
_refine_ls_structure_factor_coef Fsqd
_refine_ls_weighting_details 'w=1/[\s^2^(Fo^2^)+(0.0285P)^2^] where P=(Fo^2^+2Fc^2^)/3'
_refine_ls_weighting_scheme calc
_refine_ls_wR_factor_gt 0.0971
_refine_ls_wR_factor_ref 0.1128
_reflns_Friedel_coverage 0.000
_reflns_number_gt 2788
_reflns_number_total 4279
_reflns_threshold_expression 'I > 2\s(I)'
_cod_data_source_file c9ce00805e2.cif
_cod_data_source_block iplspno2cocl2acred
_cod_depositor_comments 'Adding full bibliography for 7233050--7233066.cif.'
_cod_original_cell_volume 3746.6(4)
_cod_database_code 7233065
_shelx_shelxl_version_number 2014/7
_shelx_space_group_comment
;
The symmetry employed for this shelxl refinement is uniquely defined
by the following loop, which should always be used as a source of
symmetry information in preference to the above space-group names.
They are only intended as comments.
;

loop_
_space_group_symop_operation_xyz
'x, y, z'
'-x+1/2, y+1/2, -z+1/2'
'-x, -y, -z'
'x-1/2, -y-1/2, z-1/2'

loop_
_atom_site_label
_atom_site_type_symbol
_atom_site_fract_x
_atom_site_fract_y
_atom_site_fract_z
_atom_site_U_iso_or_equiv
_atom_site_adp_type
_atom_site_occupancy
_atom_site_site_symmetry_order
_atom_site_calc_flag
_atom_site_refinement_flags_posn
_atom_site_refinement_flags_adp
O1A O 0.5187(4) 0.8087(3) 0.42190(17) 0.0601(13) Uani 1 1 d . .
H1A H 0.4686 0.8026 0.4413 0.090 Uiso 1 1 calc R U
C2A C 0.5514(5) 0.7126(5) 0.4075(2) 0.0466(17) Uani 1 1 d . .
C3A C 0.5072(6) 0.6194(6) 0.4240(3) 0.062(2) Uani 1 1 d . .
H3A H 0.4540 0.6210 0.4481 0.074 Uiso 1 1 calc R U
C4A C 0.5405(6) 0.5247(6) 0.4054(3) 0.062(2) Uani 1 1 d . .
H4A H 0.5111 0.4616 0.4170 0.074 Uiso 1 1 calc R U
C5A C 0.6184(6) 0.5235(5) 0.3692(3) 0.0493(18) Uani 1 1 d . .
C6A C 0.6680(5) 0.6151(5) 0.3543(2) 0.0481(17) Uani 1 1 d . .
H6A H 0.7226 0.6122 0.3308 0.058 Uiso 1 1 calc R U
C7A C 0.6372(5) 0.7114(5) 0.3739(2) 0.0409(16) Uani 1 1 d . .
C8A C 0.6871(6) 0.8106(5) 0.3607(2) 0.0480(17) Uani 1 1 d . .
H8A H 0.6494 0.8718 0.3690 0.058 Uiso 1 1 calc R U
C9A C 0.7814(5) 0.8242(5) 0.3378(2) 0.0449(17) Uani 1 1 d . .
H9A H 0.8210 0.7635 0.3305 0.054 Uiso 1 1 calc R U
C10A C 0.8269(5) 0.9229(5) 0.3237(2) 0.0375(16) Uani 1 1 d . .
C11A C 0.7788(5) 1.0325(4) 0.3299(2) 0.0412(16) Uani 1 1 d . .
C12A C 0.7838(6) 1.0615(5) 0.3900(2) 0.066(2) Uani 1 1 d . .
H12A H 0.7716 1.1363 0.3934 0.099 Uiso 1 1 calc R U
H12B H 0.8566 1.0430 0.4083 0.099 Uiso 1 1 calc R U
H12C H 0.7262 1.0233 0.4054 0.099 Uiso 1 1 calc R U
C13A C 0.6602(5) 1.0459(5) 0.3002(3) 0.065(2) Uani 1 1 d . .
H13A H 0.6596 1.0243 0.2635 0.097 Uiso 1 1 calc R U
H13B H 0.6381 1.1190 0.3014 0.097 Uiso 1 1 calc R U
H13C H 0.6081 1.0030 0.3170 0.097 Uiso 1 1 calc R U
C14A C 0.8625(5) 1.0983(5) 0.3039(2) 0.0414(16) Uani 1 1 d . .
C15A C 0.8667(6) 1.2054(5) 0.2926(3) 0.0547(19) Uani 1 1 d . .
H15A H 0.8112 1.2511 0.3021 0.066 Uiso 1 1 calc R U
C16A C 0.9543(7) 1.2435(6) 0.2670(3) 0.060(2) Uani 1 1 d . .
H16A H 0.9574 1.3153 0.2590 0.072 Uiso 1 1 calc R U
C17A C 1.0366(6) 1.1773(6) 0.2533(3) 0.060(2) Uani 1 1 d . .
H17A H 1.0956 1.2051 0.2367 0.072 Uiso 1 1 calc R U
C18A C 1.0339(6) 1.0705(5) 0.2634(2) 0.0477(17) Uani 1 1 d . .
H18A H 1.0891 1.0250 0.2535 0.057 Uiso 1 1 calc R U
C19A C 0.9464(5) 1.0340(5) 0.2887(2) 0.0377(16) Uani 1 1 d . .
N20A N 0.9209(4) 0.9282(3) 0.30178(18) 0.0372(13) Uani 1 1 d . .
C21A C 0.9949(5) 0.8403(5) 0.2903(3) 0.0557(19) Uani 1 1 d . .
H21A H 0.9738 0.8161 0.2541 0.084 Uiso 1 1 calc R U
H21B H 0.9872 0.7832 0.3148 0.084 Uiso 1 1 calc R U
H21C H 1.0720 0.8641 0.2943 0.084 Uiso 1 1 calc R U
N22A N 0.6454(6) 0.4239(5) 0.3452(2) 0.0660(18) Uani 1 1 d . .
O23A O 0.7152(5) 0.4240(4) 0.3132(2) 0.0720(15) Uani 1 1 d . .
O24A O 0.5949(5) 0.3439(4) 0.3552(2) 0.104(2) Uani 1 1 d . .
O1B O 0.1875(3) 0.5911(3) 0.45931(15) 0.0442(11) Uani 1 1 d . .
C2B C 0.1549(5) 0.5647(4) 0.5040(2) 0.0344(15) Uani 1 1 d . .
C3B C 0.1233(5) 0.6410(4) 0.5411(2) 0.0426(16) Uani 1 1 d . .
H3B H 0.1316 0.7125 0.5334 0.051 Uiso 1 1 calc R U
C4B C 0.0824(5) 0.6147(4) 0.5863(2) 0.0376(16) Uani 1 1 d . .
H4B H 0.0610 0.6674 0.6089 0.045 Uiso 1 1 calc R U
C5B C 0.0718(5) 0.5082(4) 0.5998(2) 0.0319(14) Uani 1 1 d . .
C6B C 0.1038(5) 0.4311(4) 0.5670(2) 0.0341(15) Uani 1 1 d . .
H6B H 0.0976 0.3604 0.5768 0.041 Uiso 1 1 calc R U
C7B C 0.1456(5) 0.4552(4) 0.5190(2) 0.0323(15) Uani 1 1 d . .
C8B C 0.1741(5) 0.3694(4) 0.4866(2) 0.0362(15) Uani 1 1 d . .
H8B H 0.1642 0.3020 0.5003 0.043 Uiso 1 1 calc R U
C9B C 0.2136(5) 0.3725(4) 0.4385(2) 0.0381(15) Uani 1 1 d . .
H9B H 0.2257 0.4386 0.4238 0.046 Uiso 1 1 calc R U
C10B C 0.2380(5) 0.2805(4) 0.4088(2) 0.0343(15) Uani 1 1 d . .
C11B C 0.2314(5) 0.1652(4) 0.4233(2) 0.0339(15) Uani 1 1 d . .
C12B C 0.1096(6) 0.1317(5) 0.4264(2) 0.059(2) Uani 1 1 d . .
H12D H 0.0637 0.1500 0.3936 0.089 Uiso 1 1 calc R U
H12E H 0.0816 0.1676 0.4558 0.089 Uiso 1 1 calc R U
H12F H 0.1066 0.0565 0.4319 0.089 Uiso 1 1 calc R U
C13B C 0.3081(6) 0.1376(5) 0.4746(2) 0.067(2) Uani 1 1 d . .
H13D H 0.3124 0.0620 0.4785 0.100 Uiso 1 1 calc R U
H13E H 0.2779 0.1679 0.5048 0.100 Uiso 1 1 calc R U
H13F H 0.3824 0.1656 0.4726 0.100 Uiso 1 1 calc R U
C14B C 0.2746(5) 0.1129(5) 0.3760(2) 0.0371(15) Uani 1 1 d . .
C15B C 0.2939(6) 0.0083(5) 0.3648(3) 0.0554(19) Uani 1 1 d . .
H15B H 0.2802 -0.0449 0.3889 0.066 Uiso 1 1 calc R U
C16B C 0.3342(6) -0.0162(5) 0.3170(3) 0.0549(19) Uani 1 1 d . .
H16B H 0.3480 -0.0867 0.3092 0.066 Uiso 1 1 calc R U
C17B C 0.3545(5) 0.0608(5) 0.2805(3) 0.0518(18) Uani 1 1 d . .
H17B H 0.3814 0.0420 0.2486 0.062 Uiso 1 1 calc R U
C18B C 0.3350(5) 0.1657(5) 0.2914(2) 0.0414(16) Uani 1 1 d . .
H18B H 0.3468 0.2189 0.2671 0.050 Uiso 1 1 calc R U
C19B C 0.2973(5) 0.1885(4) 0.3395(2) 0.0357(15) Uani 1 1 d . .
N20B N 0.2731(4) 0.2894(3) 0.36062(17) 0.0326(12) Uani 1 1 d . .
C21B C 0.2871(5) 0.3858(4) 0.3306(2) 0.0484(17) Uani 1 1 d . .
H21D H 0.3660 0.4032 0.3331 0.073 Uiso 1 1 calc R U
H21E H 0.2472 0.4428 0.3453 0.073 Uiso 1 1 calc R U
H21F H 0.2574 0.3753 0.2937 0.073 Uiso 1 1 calc R U
N22B N 0.0278(4) 0.4803(4) 0.64873(19) 0.0421(13) Uani 1 1 d . .
O24B O 0.0443(4) 0.3908(4) 0.66686(16) 0.0628(14) Uani 1 1 d . .
O23B O -0.0226(4) 0.5483(3) 0.67154(16) 0.0571(13) Uani 1 1 d . .
Co1C Co 0.19596(7) 0.73534(6) 0.43171(3) 0.0426(3) Uani 1 1 d . .
Cl2C Cl 0.03503(15) 0.82989(12) 0.43107(7) 0.0575(5) Uani 1 1 d . .
Cl3C Cl 0.33127(15) 0.81732(14) 0.49007(7) 0.0651(5) Uani 1 1 d . .
Cl4C Cl 0.25032(15) 0.70687(13) 0.35008(6) 0.0601(5) Uani 1 1 d . .

loop_
_atom_site_aniso_label
_atom_site_aniso_U_11
_atom_site_aniso_U_22
_atom_site_aniso_U_33
_atom_site_aniso_U_23
_atom_site_aniso_U_13
_atom_site_aniso_U_12
O1A 0.052(3) 0.062(3) 0.070(3) -0.011(3) 0.024(2) -0.005(2)
C2A 0.032(4) 0.055(5) 0.052(4) -0.003(4) 0.003(3) -0.008(4)
C3A 0.052(5) 0.080(6) 0.056(5) 0.004(4) 0.020(4) -0.007(5)
C4A 0.060(6) 0.055(5) 0.071(5) 0.007(4) 0.008(4) -0.009(4)
C5A 0.044(5) 0.046(5) 0.056(5) -0.009(4) 0.000(4) 0.006(4)
C6A 0.034(4) 0.064(5) 0.046(4) 0.002(4) 0.004(3) 0.003(4)
C7A 0.035(4) 0.045(4) 0.042(4) -0.002(3) 0.001(3) -0.001(3)
C8A 0.053(5) 0.045(4) 0.047(4) -0.006(3) 0.013(4) 0.002(4)
C9A 0.050(5) 0.040(4) 0.046(4) -0.006(3) 0.014(4) 0.013(4)
C10A 0.030(4) 0.048(4) 0.033(4) 0.001(3) 0.002(3) 0.003(3)
C11A 0.038(4) 0.041(4) 0.045(4) -0.007(3) 0.008(3) 0.007(3)
C12A 0.078(6) 0.071(5) 0.054(5) -0.020(4) 0.027(4) -0.008(4)
C13A 0.044(5) 0.060(5) 0.089(6) -0.004(4) 0.003(4) 0.010(4)
C14A 0.037(4) 0.045(4) 0.041(4) -0.010(3) -0.002(3) 0.008(4)
C15A 0.064(6) 0.041(5) 0.056(5) -0.012(4) -0.006(4) 0.006(4)
C16A 0.073(6) 0.045(5) 0.060(5) 0.007(4) -0.006(4) -0.008(4)
C17A 0.055(5) 0.061(5) 0.062(5) 0.002(4) 0.003(4) -0.017(4)
C18A 0.053(5) 0.049(5) 0.041(4) 0.002(3) 0.005(4) 0.005(4)
C19A 0.037(4) 0.044(4) 0.032(4) 0.001(3) 0.001(3) -0.003(3)
N20A 0.037(4) 0.037(3) 0.038(3) 0.007(2) 0.006(3) 0.007(3)
C21A 0.055(5) 0.047(4) 0.070(5) 0.005(3) 0.028(4) 0.022(4)
N22A 0.062(5) 0.071(5) 0.063(4) 0.000(4) -0.002(4) 0.004(4)
O23A 0.079(4) 0.061(3) 0.074(4) -0.010(3) 0.004(3) 0.017(3)
O24A 0.119(5) 0.056(4) 0.141(5) -0.012(3) 0.024(4) -0.018(4)
O1B 0.066(3) 0.033(2) 0.038(2) 0.001(2) 0.021(2) -0.003(2)
C2B 0.035(4) 0.032(4) 0.037(4) -0.003(3) 0.007(3) 0.001(3)
C3B 0.056(5) 0.027(4) 0.048(4) 0.001(3) 0.019(4) 0.002(3)
C4B 0.046(4) 0.027(4) 0.040(4) -0.007(3) 0.006(3) 0.001(3)
C5B 0.029(4) 0.037(4) 0.030(4) -0.005(3) 0.003(3) -0.002(3)
C6B 0.039(4) 0.032(4) 0.030(3) 0.003(3) 0.000(3) 0.004(3)
C7B 0.040(4) 0.028(4) 0.029(4) -0.012(3) 0.005(3) -0.001(3)
C8B 0.043(4) 0.031(4) 0.034(4) -0.002(3) -0.001(3) -0.003(3)
C9B 0.044(4) 0.030(4) 0.040(4) -0.001(3) 0.004(3) 0.004(3)
C10B 0.034(4) 0.041(4) 0.027(3) 0.001(3) 0.002(3) 0.002(3)
C11B 0.050(4) 0.028(4) 0.023(3) -0.002(3) 0.005(3) 0.003(3)
C12B 0.079(6) 0.042(4) 0.062(5) -0.012(3) 0.031(4) -0.014(4)
C13B 0.109(7) 0.055(5) 0.036(4) 0.010(3) 0.005(4) 0.025(4)
C14B 0.039(4) 0.039(4) 0.035(4) 0.002(3) 0.007(3) 0.004(3)
C15B 0.082(6) 0.036(4) 0.051(5) -0.001(3) 0.017(4) 0.007(4)
C16B 0.067(5) 0.046(5) 0.052(5) -0.021(4) 0.010(4) 0.014(4)
C17B 0.048(5) 0.064(5) 0.046(4) -0.017(4) 0.018(4) 0.003(4)
C18B 0.039(4) 0.047(4) 0.041(4) -0.010(3) 0.016(3) -0.009(3)
C19B 0.030(4) 0.034(4) 0.044(4) -0.004(3) 0.005(3) 0.000(3)
N20B 0.035(3) 0.027(3) 0.037(3) 0.001(2) 0.005(2) -0.005(2)
C21B 0.061(5) 0.038(4) 0.050(4) 0.007(3) 0.022(4) 0.001(3)
N22B 0.046(4) 0.048(4) 0.034(3) -0.003(3) 0.012(3) -0.004(3)
O24B 0.093(4) 0.047(3) 0.053(3) 0.013(2) 0.026(3) 0.003(3)
O23B 0.082(4) 0.049(3) 0.047(3) -0.006(2) 0.035(3) 0.005(3)
Co1C 0.0521(6) 0.0360(5) 0.0422(5) -0.0001(4) 0.0165(4) -0.0038(4)
Cl2C 0.0618(13) 0.0444(10) 0.0678(12) 0.0013(9) 0.0139(9) 0.0068(9)
Cl3C 0.0616(13) 0.0779(13) 0.0594(11) -0.0177(10) 0.0222(10) -0.0196(10)
Cl4C 0.0690(13) 0.0715(12) 0.0430(10) -0.0019(9) 0.0192(9) 0.0038(10)

loop_
_atom_type_symbol
_atom_type_description
_atom_type_scat_dispersion_real
_atom_type_scat_dispersion_imag
_atom_type_scat_source
C C 0.0033 0.0016 'International Tables Vol C Tables 4.2.6.8 and 6.1.1.4'
H H 0.0000 0.0000 'International Tables Vol C Tables 4.2.6.8 and 6.1.1.4'
N N 0.0061 0.0033 'International Tables Vol C Tables 4.2.6.8 and 6.1.1.4'
O O 0.0106 0.0060 'International Tables Vol C Tables 4.2.6.8 and 6.1.1.4'
Co Co 0.3494 0.9721 'International Tables Vol C Tables 4.2.6.8 and 6.1.1.4'
Cl Cl 0.1484 0.1585 'International Tables Vol C Tables 4.2.6.8 and 6.1.1.4'

loop_
_geom_angle_atom_site_label_1
_geom_angle_atom_site_label_2
_geom_angle_atom_site_label_3
_geom_angle
C2A O1A H1A 109.5
O1A C2A C3A 124.1(6)
O1A C2A C7A 115.5(6)
C3A C2A C7A 120.4(6)
C4A C3A C2A 120.7(7)
C4A C3A H3A 119.7
C2A C3A H3A 119.7
C3A C4A C5A 119.0(7)
C3A C4A H4A 120.5
C5A C4A H4A 120.5
C6A C5A C4A 121.4(6)
C6A C5A N22A 119.4(7)
C4A C5A N22A 119.2(7)
C5A C6A C7A 120.1(6)
C5A C6A H6A 120.0
C7A C6A H6A 120.0
C6A C7A C2A 118.1(6)
C6A C7A C8A 123.2(6)
C2A C7A C8A 118.7(6)
C9A C8A C7A 127.1(6)
C9A C8A H8A 116.4
C7A C8A H8A 116.4
C8A C9A C10A 126.0(6)
C8A C9A H9A 117.0
C10A C9A H9A 117.0
N20A C10A C9A 121.6(5)
N20A C10A C11A 110.6(5)
C9A C10A C11A 127.9(6)
C14A C11A C10A 100.3(5)
C14A C11A C13A 110.6(5)
C10A C11A C13A 113.1(5)
C14A C11A C12A 110.2(5)
C10A C11A C12A 110.3(5)
C13A C11A C12A 111.8(5)
C11A C12A H12A 109.5
C11A C12A H12B 109.5
H12A C12A H12B 109.5
C11A C12A H12C 109.5
H12A C12A H12C 109.5
H12B C12A H12C 109.5
C11A C13A H13A 109.5
C11A C13A H13B 109.5
H13A C13A H13B 109.5
C11A C13A H13C 109.5
H13A C13A H13C 109.5
H13B C13A H13C 109.5
C19A C14A C15A 118.2(6)
C19A C14A C11A 109.7(5)
C15A C14A C11A 132.0(6)
C16A C15A C14A 119.0(6)
C16A C15A H15A 120.5
C14A C15A H15A 120.5
C17A C16A C15A 121.0(7)
C17A C16A H16A 119.5
C15A C16A H16A 119.5
C16A C17A C18A 121.3(7)
C16A C17A H17A 119.3
C18A C17A H17A 119.3
C19A C18A C17A 117.0(6)
C19A C18A H18A 121.5
C17A C18A H18A 121.5
C18A C19A C14A 123.5(6)
C18A C19A N20A 128.6(6)
C14A C19A N20A 107.8(5)
C10A N20A C19A 111.4(5)
C10A N20A C21A 127.6(5)
C19A N20A C21A 121.0(5)
N20A C21A H21A 109.5
N20A C21A H21B 109.5
H21A C21A H21B 109.5
N20A C21A H21C 109.5
H21A C21A H21C 109.5
H21B C21A H21C 109.5
O24A N22A O23A 121.9(7)
O24A N22A C5A 119.5(7)
O23A N22A C5A 118.4(7)
C2B O1B Co1C 126.1(3)
O1B C2B C3B 122.3(5)
O1B C2B C7B 121.4(5)
C3B C2B C7B 116.3(5)
C4B C3B C2B 123.0(5)
C4B C3B H3B 118.5
C2B C3B H3B 118.5
C3B C4B C5B 120.0(5)
C3B C4B H4B 120.0
C5B C4B H4B 120.0
C6B C5B C4B 120.0(5)
C6B C5B N22B 120.2(5)
C4B C5B N22B 119.8(5)
C5B C6B C7B 121.7(5)
C5B C6B H6B 119.1
C7B C6B H6B 119.1
C6B C7B C8B 117.8(5)
C6B C7B C2B 118.9(5)
C8B C7B C2B 123.3(5)
C9B C8B C7B 128.7(5)
C9B C8B H8B 115.6
C7B C8B H8B 115.6
C8B C9B C10B 124.1(5)
C8B C9B H9B 118.0
C10B C9B H9B 118.0
N20B C10B C9B 120.9(5)
N20B C10B C11B 109.5(4)
C9B C10B C11B 129.6(5)
C14B C11B C10B 101.5(4)
C14B C11B C12B 110.0(5)
C10B C11B C12B 111.1(5)
C14B C11B C13B 109.8(5)
C10B C11B C13B 112.4(5)
C12B C11B C13B 111.6(5)
C11B C12B H12D 109.5
C11B C12B H12E 109.5
H12D C12B H12E 109.5
C11B C12B H12F 109.5
H12D C12B H12F 109.5
H12E C12B H12F 109.5
C11B C13B H13D 109.5
C11B C13B H13E 109.5
H13D C13B H13E 109.5
C11B C13B H13F 109.5
H13D C13B H13F 109.5
H13E C13B H13F 109.5
C19B C14B C15B 118.5(5)
C19B C14B C11B 109.8(5)
C15B C14B C11B 131.7(5)
C14B C15B C16B 118.5(6)
C14B C15B H15B 120.7
C16B C15B H15B 120.7
C17B C16B C15B 121.9(6)
C17B C16B H16B 119.0
C15B C16B H16B 119.0
C16B C17B C18B 119.9(6)
C16B C17B H17B 120.1
C18B C17B H17B 120.1
C19B C18B C17B 117.3(6)
C19B C18B H18B 121.4
C17B C18B H18B 121.4
C18B C19B C14B 123.8(5)
C18B C19B N20B 128.3(5)
C14B C19B N20B 107.8(5)
C10B N20B C19B 111.3(4)
C10B N20B C21B 127.7(5)
C19B N20B C21B 121.0(5)
N20B C21B H21D 109.5
N20B C21B H21E 109.5
H21D C21B H21E 109.5
N20B C21B H21F 109.5
H21D C21B H21F 109.5
H21E C21B H21F 109.5
O24B N22B O23B 122.4(5)
O24B N22B C5B 119.0(5)
O23B N22B C5B 118.6(5)
O1B Co1C Cl4C 101.99(12)
O1B Co1C Cl2C 114.40(13)
Cl4C Co1C Cl2C 114.70(7)
O1B Co1C Cl3C 104.89(13)
Cl4C Co1C Cl3C 113.28(7)
Cl2C Co1C Cl3C 107.26(7)

loop_
_geom_bond_atom_site_label_1
_geom_bond_atom_site_label_2
_geom_bond_distance
O1A C2A 1.336(7)
O1A H1A 0.8200
C2A C3A 1.373(8)
C2A C7A 1.406(8)
C3A C4A 1.359(9)
C3A H3A 0.9300
C4A C5A 1.378(9)
C4A H4A 0.9300
C5A C6A 1.372(8)
C5A N22A 1.447(8)
C6A C7A 1.378(8)
C6A H6A 0.9300
C7A C8A 1.441(8)
C8A C9A 1.335(8)
C8A H8A 0.9300
C9A C10A 1.421(8)
C9A H9A 0.9300
C10A N20A 1.310(7)
C10A C11A 1.512(8)
C11A C14A 1.507(8)
C11A C13A 1.524(8)
C11A C12A 1.547(7)
C12A H12A 0.9600
C12A H12B 0.9600
C12A H12C 0.9600
C13A H13A 0.9600
C13A H13B 0.9600
C13A H13C 0.9600
C14A C19A 1.378(8)
C14A C15A 1.382(8)
C15A C16A 1.379(8)
C15A H15A 0.9300
C16A C17A 1.364(8)
C16A H16A 0.9300
C17A C18A 1.372(8)
C17A H17A 0.9300
C18A C19A 1.366(8)
C18A H18A 0.9300
C19A N20A 1.416(7)
N20A C21A 1.468(6)
C21A H21A 0.9600
C21A H21B 0.9600
C21A H21C 0.9600
N22A O24A 1.217(7)
N22A O23A 1.227(7)
O1B C2B 1.277(6)
O1B Co1C 1.954(4)
C2B C3B 1.422(7)
C2B C7B 1.440(7)
C3B C4B 1.331(7)
C3B H3B 0.9300
C4B C5B 1.395(7)
C4B H4B 0.9300
C5B C6B 1.361(7)
C5B N22B 1.438(7)
C6B C7B 1.392(7)
C6B H6B 0.9300
C7B C8B 1.421(7)
C8B C9B 1.350(7)
C8B H8B 0.9300
C9B C10B 1.429(7)
C9B H9B 0.9300
C10B N20B 1.332(6)
C10B C11B 1.504(7)
C11B C14B 1.503(7)
C11B C12B 1.523(8)
C11B C13B 1.524(7)
C12B H12D 0.9600
C12B H12E 0.9600
C12B H12F 0.9600
C13B H13D 0.9600
C13B H13E 0.9600
C13B H13F 0.9600
C14B C19B 1.373(7)
C14B C15B 1.375(7)
C15B C16B 1.383(8)
C15B H15B 0.9300
C16B C17B 1.376(8)
C16B H16B 0.9300
C17B C18B 1.377(7)
C17B H17B 0.9300
C18B C19B 1.371(7)
C18B H18B 0.9300
C19B N20B 1.423(6)
N20B C21B 1.451(6)
C21B H21D 0.9600
C21B H21E 0.9600
C21B H21F 0.9600
N22B O24B 1.225(5)
N22B O23B 1.229(5)
Co1C Cl4C 2.2541(17)
Co1C Cl2C 2.2570(18)
Co1C Cl3C 2.2873(19)

loop_
_geom_torsion_atom_site_label_1
_geom_torsion_atom_site_label_2
_geom_torsion_atom_site_label_3
_geom_torsion_atom_site_label_4
_geom_torsion
O1A C2A C3A C4A 176.5(6)
C7A C2A C3A C4A -4.1(10)
C2A C3A C4A C5A -0.8(11)
C3A C4A C5A C6A 4.2(11)
C3A C4A C5A N22A -173.8(6)
C4A C5A C6A C7A -2.5(10)
N22A C5A C6A C7A 175.4(5)
C5A C6A C7A C2A -2.4(9)
C5A C6A C7A C8A 178.9(6)
O1A C2A C7A C6A -174.9(5)
C3A C2A C7A C6A 5.7(9)
O1A C2A C7A C8A 3.9(8)
C3A C2A C7A C8A -175.5(6)
C6A C7A C8A C9A -14.3(10)
C2A C7A C8A C9A 167.0(6)
C7A C8A C9A C10A 177.9(6)
C8A C9A C10A N20A 179.4(6)
C8A C9A C10A C11A -1.5(10)
N20A C10A C11A C14A 3.1(6)
C9A C10A C11A C14A -176.1(6)
N20A C10A C11A C13A 120.9(6)
C9A C10A C11A C13A -58.4(8)
N20A C10A C11A C12A -113.1(6)
C9A C10A C11A C12A 67.7(8)
C10A C11A C14A C19A -2.8(6)
C13A C11A C14A C19A -122.4(6)
C12A C11A C14A C19A 113.5(6)
C10A C11A C14A C15A 175.6(6)
C13A C11A C14A C15A 56.0(8)
C12A C11A C14A C15A -68.1(8)
C19A C14A C15A C16A -0.3(9)
C11A C14A C15A C16A -178.6(6)
C14A C15A C16A C17A -0.5(10)
C15A C16A C17A C18A 1.3(10)
C16A C17A C18A C19A -1.1(9)
C17A C18A C19A C14A 0.3(9)
C17A C18A C19A N20A 177.1(5)
C15A C14A C19A C18A 0.5(9)
C11A C14A C19A C18A 179.1(5)
C15A C14A C19A N20A -176.9(5)
C11A C14A C19A N20A 1.7(6)
C9A C10A N20A C19A 177.0(5)
C11A C10A N20A C19A -2.3(6)
C9A C10A N20A C21A -2.4(9)
C11A C10A N20A C21A 178.3(5)
C18A C19A N20A C10A -176.9(6)
C14A C19A N20A C10A 0.4(6)
C18A C19A N20A C21A 2.5(9)
C14A C19A N20A C21A 179.8(5)
C6A C5A N22A O24A -174.2(6)
C4A C5A N22A O24A 3.8(10)
C6A C5A N22A O23A 2.2(9)
C4A C5A N22A O23A -179.8(6)
Co1C O1B C2B C3B -2.2(8)
Co1C O1B C2B C7B 176.3(4)
O1B C2B C3B C4B 175.7(6)
C7B C2B C3B C4B -2.9(9)
C2B C3B C4B C5B 1.8(9)
C3B C4B C5B C6B 0.3(9)
C3B C4B C5B N22B 179.9(5)
C4B C5B C6B C7B -1.2(8)
N22B C5B C6B C7B 179.3(5)
C5B C6B C7B C8B -178.4(5)
C5B C6B C7B C2B -0.1(8)
O1B C2B C7B C6B -176.6(5)
C3B C2B C7B C6B 2.0(8)
O1B C2B C7B C8B 1.6(9)
C3B C2B C7B C8B -179.8(5)
C6B C7B C8B C9B 178.6(6)
C2B C7B C8B C9B 0.4(9)
C7B C8B C9B C10B -179.0(5)
C8B C9B C10B N20B 177.6(5)
C8B C9B C10B C11B -2.8(10)
N20B C10B C11B C14B 2.8(6)
C9B C10B C11B C14B -176.9(6)
N20B C10B C11B C12B -114.1(5)
C9B C10B C11B C12B 66.3(7)
N20B C10B C11B C13B 120.0(5)
C9B C10B C11B C13B -59.7(8)
C10B C11B C14B C19B -2.2(6)
C12B C11B C14B C19B 115.5(5)
C13B C11B C14B C19B -121.3(5)
C10B C11B C14B C15B 177.4(6)
C12B C11B C14B C15B -64.9(8)
C13B C11B C14B C15B 58.3(9)
C19B C14B C15B C16B -0.7(9)
C11B C14B C15B C16B 179.7(6)
C14B C15B C16B C17B -0.5(10)
C15B C16B C17B C18B 0.2(10)
C16B C17B C18B C19B 1.1(9)
C17B C18B C19B C14B -2.4(9)
C17B C18B C19B N20B 178.7(5)
C15B C14B C19B C18B 2.2(9)
C11B C14B C19B C18B -178.1(5)
C15B C14B C19B N20B -178.7(5)
C11B C14B C19B N20B 0.9(6)
C9B C10B N20B C19B 177.3(5)
C11B C10B N20B C19B -2.4(6)
C9B C10B N20B C21B -2.8(9)
C11B C10B N20B C21B 177.5(5)
C18B C19B N20B C10B 180.0(6)
C14B C19B N20B C10B 1.0(6)
C18B C19B N20B C21B 0.0(9)
C14B C19B N20B C21B -179.0(5)
C6B C5B N22B O24B 17.5(8)
C4B C5B N22B O24B -162.1(5)
C6B C5B N22B O23B -164.5(5)
C4B C5B N22B O23B 16.0(8)
